data_4131610
loop_
_publ_author_name
'Ruffin, Herv\'e'
'Nyame Mendendy Boussambe, Gildas'
'Roisnel, Thierry'
'Dorcet, Vincent'
'Boitrel, Bernard'
'Le Gac, St\'ephane'

_publ_section_title
;
 Tren-Capped Hexaphyrin Zinc Complexes: Interplaying Molecular
 Recognition, M\"obius Aromaticity, and Chirality.
;
_journal_issue 39
_journal_name_full 'Journal of the American Chemical Society'
_journal_page_first 13847
_journal_page_last 13857
_journal_paper_doi 10.1021/jacs.7b07559
_journal_volume 139
_journal_year 2017
_chemical_compound_source 'synthesis as described'
_chemical_formula_moiety 'C45.33 H18.67 Cl4 F10 N6 O4'
_chemical_formula_sum 'C45.33 H18.67 Cl4 F10 N6 O4'
_chemical_formula_weight 1043.13
_space_group_crystal_system triclinic
_space_group_IT_number 2
_space_group_name_Hall '-P 1'
_space_group_name_H-M_alt 'P -1'
_atom_sites_solution_hydrogens geom
_cell_angle_alpha 78.0620(10)
_cell_angle_beta 69.3740(10)
_cell_angle_gamma 64.0160(10)
_cell_formula_units_Z 3
_cell_length_a 14.7140(6)
_cell_length_b 15.8048(7)
_cell_length_c 17.2717(7)
_cell_measurement_reflns_used 9614
_cell_measurement_temperature 150(2)
_cell_measurement_theta_max 26.99
_cell_measurement_theta_min 2.51
_cell_measurement_wavelength 0.71073
_cell_volume 3372.5(2)
_computing_cell_refinement 'APEX2 (Bruker, 2014); SAINT (Bruker, 2014)'
_computing_data_collection 'SAINT (Bruker, 2014); XPREP (Sheldrick, 2014)'
_computing_data_reduction 'SAINT (Bruker, 2014); XPREP (Sheldrick, 2014)'
_computing_molecular_graphics 'Ortep-3 for Windows (Farrugia, 1997)'
_computing_publication_material 'CRYSCALc (T. Roisnel, local program, 2015)'
_computing_structure_refinement 'SHELXL-2014/7 (Sheldrick, 2014)'
_computing_structure_solution 'SIR97 (Altomare et al., 1999)'
_diffrn_ambient_temperature 150(2)
_diffrn_detector '(CMOS) PHOTON 100'
_diffrn_measured_fraction_theta_full 0.997
_diffrn_measured_fraction_theta_max 0.996
_diffrn_measurement_device_type 'D8 VENTURE Bruker AXS'
_diffrn_measurement_method 'rotation images'
_diffrn_radiation_monochromator 'multilayer monochromator'
_diffrn_radiation_probe x-ray
_diffrn_radiation_source 'Incoatec microfocus sealed tube'
_diffrn_radiation_type MoK\a
_diffrn_radiation_wavelength 0.71073
_diffrn_reflns_av_R_equivalents 0.0512
_diffrn_reflns_av_unetI/netI 0.0430
_diffrn_reflns_limit_h_max 19
_diffrn_reflns_limit_h_min -19
_diffrn_reflns_limit_k_max 20
_diffrn_reflns_limit_k_min -20
_diffrn_reflns_limit_l_max 22
_diffrn_reflns_limit_l_min -22
_diffrn_reflns_number 68112
_diffrn_reflns_theta_full 25.242
_diffrn_reflns_theta_max 27.484
_diffrn_reflns_theta_min 2.962
_exptl_absorpt_coefficient_mu 0.356
_exptl_absorpt_correction_T_max 0.955
_exptl_absorpt_correction_T_min 0.897
_exptl_absorpt_correction_type multi-scan
_exptl_absorpt_process_details
;
  [Sheldrick, G.M. (2014). SADABS Bruker AXS Inc., Madison, Wisconsin, USA]
;
_exptl_crystal_colour black
_exptl_crystal_density_diffrn 1.541
_exptl_crystal_description prism
_exptl_crystal_F_000 1568
_exptl_crystal_size_max 0.400
_exptl_crystal_size_mid 0.250
_exptl_crystal_size_min 0.130
_refine_diff_density_max 1.788
_refine_diff_density_min -1.445
_refine_diff_density_rms 0.127
_refine_ls_extinction_method none
_refine_ls_goodness_of_fit_ref 1.045
_refine_ls_hydrogen_treatment constr
_refine_ls_matrix_type full
_refine_ls_number_parameters 869
_refine_ls_number_reflns 15413
_refine_ls_number_restraints 0
_refine_ls_restrained_S_all 1.045
_refine_ls_R_factor_all 0.1414
_refine_ls_R_factor_gt 0.1160
_refine_ls_shift/su_max 0.000
_refine_ls_shift/su_mean 0.000
_refine_ls_structure_factor_coef Fsqd
_refine_ls_weighting_details 'w=1/[\s^2^(Fo^2^)+(0.1648P)^2^+15.2746P] where P=(Fo^2^+2Fc^2^)/3'
_refine_ls_weighting_scheme calc
_refine_ls_wR_factor_gt 0.3138
_refine_ls_wR_factor_ref 0.3325
_reflns_number_gt 11260
_reflns_number_total 15413
_reflns_threshold_expression >2sigma(I)
_cod_data_source_file ja7b07559_si_002.cif
_cod_data_source_block 1
_cod_depositor_comments
;
The following automatic conversions were performed:

data item '_space_group_crystal_system' value 'Triclinic' was changed
to 'triclinic' in accordance with the
/home/saulius/struct/COD-crude-data/automatic-downloads/DataCite-retrospective/ACS/depositions/lib/dictionaries/cif_core.dic
dictionary named 'cif_core.dic' version 2.4.2 last updated on
2011-04-26.

Automatic conversion script
Id: cif_fix_values 6909 2019-04-08 15:41:33Z antanas 
;
_cod_database_code 4131610

loop_
_space_group_symop_operation_xyz
'x, y, z'
'-x, -y, -z'

loop_
_atom_site_label
_atom_site_type_symbol
_atom_site_fract_x
_atom_site_fract_y
_atom_site_fract_z
_atom_site_U_iso_or_equiv
_atom_site_adp_type
_atom_site_occupancy
_atom_site_symmetry_multiplicity
_atom_site_calc_flag
_atom_site_refinement_flags
_atom_site_disorder_assembly
_atom_site_disorder_group
N1 N 0.3630(4) 0.0840(3) 0.3807(2) 0.0279(9) Uani 1 1 d . . .
H1 H 0.3391 0.1328 0.4101 0.033 Uiso 0.5 1 calc R U P
N2 N 0.2878(3) 0.1157(3) 0.5532(2) 0.0266(8) Uani 1 1 d . . .
H2 H 0.2810 0.1518 0.5076 0.032 Uiso 0.5 1 calc R U P
N3 N 0.1421(3) 0.4042(3) 0.6350(2) 0.0234(8) Uani 1 1 d . . .
N4 N 0.0945(3) 0.6472(2) 0.4532(2) 0.0198(7) Uani 1 1 d . . .
H4 H 0.1288 0.5975 0.4233 0.024 Uiso 0.5 1 calc R U P
N5 N 0.1963(3) 0.6158(2) 0.2800(2) 0.0198(7) Uani 1 1 d . . .
H5 H 0.1851 0.5801 0.3258 0.024 Uiso 0.5 1 calc R U P
N6 N 0.3388(3) 0.3265(3) 0.1940(2) 0.0243(8) Uani 1 1 d . . .
C1 C 0.3898(4) 0.0867(3) 0.2961(3) 0.0306(10) Uani 1 1 d . . .
C2 C 0.4243(5) -0.0074(3) 0.2742(3) 0.0379(13) Uani 1 1 d . . .
H2B H 0.4479 -0.0266 0.2195 0.046 Uiso 1 1 calc R U .
C3 C 0.4177(5) -0.0646(3) 0.3447(3) 0.0328(11) Uani 1 1 d . . .
H3 H 0.4353 -0.1305 0.3481 0.039 Uiso 1 1 calc R U .
C4 C 0.3793(4) -0.0073(3) 0.4128(3) 0.0279(10) Uani 1 1 d . . .
C5 C 0.3652(4) -0.0381(3) 0.4958(3) 0.0271(9) Uani 1 1 d . . .
C6 C 0.3271(4) 0.0204(3) 0.5612(3) 0.0290(10) Uani 1 1 d . . .
C7 C 0.3264(5) -0.0143(3) 0.6456(3) 0.0372(12) Uani 1 1 d . . .
H7 H 0.3496 -0.0783 0.6664 0.045 Uiso 1 1 calc R U .
C8 C 0.2859(5) 0.0634(3) 0.6891(3) 0.0331(11) Uani 1 1 d . . .
H8 H 0.2760 0.0642 0.7464 0.040 Uiso 1 1 calc R U .
C9 C 0.2607(4) 0.1446(3) 0.6311(3) 0.0252(9) Uani 1 1 d . . .
C10 C 0.2120(4) 0.2381(3) 0.6534(2) 0.0217(8) Uani 1 1 d . . .
C11 C 0.1745(4) 0.3214(3) 0.6040(2) 0.0217(8) Uani 1 1 d . . .
C12 C 0.1639(4) 0.3351(3) 0.5206(3) 0.0238(9) Uani 1 1 d . . .
H12 H 0.1791 0.2877 0.4864 0.029 Uiso 1 1 calc R U .
C13 C 0.1278(3) 0.4296(3) 0.5022(2) 0.0215(8) Uani 1 1 d . . .
H13 H 0.1142 0.4618 0.4520 0.026 Uiso 1 1 calc R U .
C14 C 0.1143(4) 0.4718(3) 0.5750(2) 0.0212(8) Uani 1 1 d . . .
C15 C 0.0739(4) 0.5665(3) 0.5930(3) 0.0221(8) Uani 1 1 d . . .
C16 C 0.0557(3) 0.6469(3) 0.5376(2) 0.0194(8) Uani 1 1 d . . .
C17 C -0.0003(4) 0.7428(3) 0.5621(3) 0.0250(9) Uani 1 1 d . . .
H17 H -0.0354 0.7622 0.6172 0.030 Uiso 1 1 calc R U .
C18 C 0.0065(4) 0.8000(3) 0.4920(3) 0.0260(9) Uani 1 1 d . . .
H18 H -0.0244 0.8670 0.4884 0.031 Uiso 1 1 calc R U .
C19 C 0.0699(3) 0.7393(3) 0.4238(3) 0.0204(8) Uani 1 1 d . . .
C20 C 0.1067(3) 0.7699(3) 0.3410(3) 0.0202(8) Uani 1 1 d . . .
C21 C 0.1671(3) 0.7112(3) 0.2745(3) 0.0211(8) Uani 1 1 d . . .
C22 C 0.2043(4) 0.7420(3) 0.1894(3) 0.0268(9) Uani 1 1 d . . .
H22 H 0.1977 0.8044 0.1687 0.032 Uiso 1 1 calc R U .
C23 C 0.2504(4) 0.6658(3) 0.1446(3) 0.0270(9) Uani 1 1 d . . .
H23 H 0.2803 0.6647 0.0861 0.032 Uiso 1 1 calc R U .
C24 C 0.2460(4) 0.5862(3) 0.2016(3) 0.0228(9) Uani 1 1 d . . .
C25 C 0.2878(4) 0.4929(3) 0.1765(3) 0.0227(8) Uani 1 1 d . . .
C26 C 0.3105(3) 0.4093(3) 0.2265(2) 0.0214(8) Uani 1 1 d . . .
C27 C 0.3126(4) 0.3918(3) 0.3123(3) 0.0232(9) Uani 1 1 d . . .
H27 H 0.2977 0.4374 0.3482 0.028 Uiso 1 1 calc R U .
C28 C 0.3400(4) 0.2983(3) 0.3307(3) 0.0239(9) Uani 1 1 d . . .
H28 H 0.3477 0.2651 0.3820 0.029 Uiso 1 1 calc R U .
C29 C 0.3554(4) 0.2585(3) 0.2554(3) 0.0235(9) Uani 1 1 d . . .
C30 C 0.3847(5) 0.1644(4) 0.2398(3) 0.0330(11) Uani 1 1 d . . .
C31 C 0.3958(4) -0.1417(3) 0.5144(3) 0.0269(9) Uani 1 1 d . . .
C32 C 0.5042(4) -0.2005(4) 0.4997(3) 0.0336(11) Uani 1 1 d . . .
H32 H 0.5549 -0.1731 0.4810 0.040 Uiso 1 1 calc R U .
C33 C 0.5381(5) -0.2980(4) 0.5121(4) 0.0424(13) Uani 1 1 d . . .
H33 H 0.6116 -0.3367 0.5012 0.051 Uiso 1 1 calc R U .
C34 C 0.4652(6) -0.3387(4) 0.5403(4) 0.0454(14) Uani 1 1 d . . .
H34 H 0.4890 -0.4053 0.5482 0.055 Uiso 1 1 calc R U .
C35 C 0.3601(5) -0.2842(4) 0.5566(3) 0.0416(13) Uani 1 1 d . . .
H35 H 0.3102 -0.3125 0.5770 0.050 Uiso 1 1 calc R U .
C36 C 0.3253(4) -0.1855(4) 0.5432(3) 0.0321(10) Uani 1 1 d . . .
N37 N 0.2106(4) -0.1304(4) 0.5592(3) 0.0393(10) Uani 1 1 d . . .
O38 O 0.1533(4) -0.1731(4) 0.5898(4) 0.0729(16) Uani 1 1 d . . .
O39 O 0.1774(3) -0.0465(3) 0.5427(3) 0.0560(12) Uani 1 1 d . . .
C41 C 0.2037(4) 0.2538(3) 0.7385(2) 0.0215(8) Uani 1 1 d . . .
C42 C 0.1107(4) 0.2750(5) 0.8026(3) 0.0416(13) Uani 1 1 d . . .
C43 C 0.1031(5) 0.2946(5) 0.8794(3) 0.0498(16) Uani 1 1 d . . .
C44 C 0.1901(5) 0.2936(4) 0.8934(3) 0.0369(12) Uani 1 1 d . . .
C45 C 0.2830(4) 0.2734(4) 0.8318(3) 0.0360(11) Uani 1 1 d . . .
C46 C 0.2882(4) 0.2544(4) 0.7553(3) 0.0322(10) Uani 1 1 d . . .
F42 F 0.0238(3) 0.2780(4) 0.7906(2) 0.0748(7) Uani 1 1 d . . .
F43 F 0.0122(3) 0.3107(4) 0.9416(2) 0.0748(7) Uani 1 1 d . . .
F44 F 0.1835(3) 0.3135(4) 0.9676(2) 0.0748(7) Uani 1 1 d . . .
F45 F 0.3660(3) 0.2737(4) 0.8454(2) 0.0748(7) Uani 1 1 d . . .
F46 F 0.3781(3) 0.2402(4) 0.6952(2) 0.0748(7) Uani 1 1 d . . .
C51 C 0.0439(4) 0.5825(3) 0.6829(3) 0.0282(10) Uani 1 1 d . . .
C52 C -0.0657(4) 0.6184(4) 0.7296(3) 0.0358(11) Uani 1 1 d . . .
H52 H -0.1181 0.6378 0.7022 0.043 Uiso 1 1 calc R U .
C53 C -0.0963(5) 0.6253(5) 0.8148(4) 0.0452(13) Uani 1 1 d . . .
H53 H -0.1691 0.6520 0.8452 0.054 Uiso 1 1 calc R U .
C54 C -0.0199(5) 0.5931(5) 0.8545(4) 0.0510(15) Uani 1 1 d . . .
H54 H -0.0409 0.5958 0.9129 0.061 Uiso 1 1 calc R U .
C55 C 0.0842(5) 0.5577(5) 0.8125(3) 0.0439(13) Uani 1 1 d . . .
H55 H 0.1360 0.5360 0.8409 0.053 Uiso 1 1 calc R U .
C56 C 0.1142(4) 0.5534(4) 0.7274(3) 0.0324(10) Uani 1 1 d . . .
N57 N 0.2288(4) 0.5149(3) 0.6844(3) 0.0344(9) Uani 1 1 d . . .
O58 O 0.2884(3) 0.4580(3) 0.7239(3) 0.0483(10) Uani 1 1 d . . .
O59 O 0.2598(3) 0.5419(3) 0.6118(2) 0.0407(9) Uani 1 1 d . . .
C61 C 0.0829(4) 0.8726(3) 0.3225(3) 0.0240(9) Uani 1 1 d . . .
C62 C 0.0097(4) 0.9301(3) 0.2811(3) 0.0333(11) Uani 1 1 d . . .
C63 C -0.0109(5) 1.0249(4) 0.2620(4) 0.0403(12) Uani 1 1 d . . .
C64 C 0.0421(5) 1.0646(3) 0.2854(3) 0.0370(12) Uani 1 1 d . . .
C65 C 0.1137(5) 1.0101(4) 0.3274(3) 0.0353(11) Uani 1 1 d . . .
C66 C 0.1332(4) 0.9151(3) 0.3459(3) 0.0285(10) Uani 1 1 d . . .
F62 F -0.0420(3) 0.8937(2) 0.2574(3) 0.0522(9) Uani 1 1 d . . .
F63 F -0.0825(4) 1.0782(3) 0.2222(3) 0.0674(12) Uani 1 1 d . . .
F64 F 0.0227(3) 1.1561(2) 0.2665(2) 0.0533(9) Uani 1 1 d . . .
F65 F 0.1627(3) 1.0489(2) 0.3515(3) 0.0555(10) Uani 1 1 d . . .
F66 F 0.2039(3) 0.8638(2) 0.3871(2) 0.0441(8) Uani 1 1 d . . .
C71 C 0.3010(4) 0.4853(3) 0.0883(3) 0.0246(9) Uani 1 1 d . . .
C72 C 0.2120(5) 0.5315(4) 0.0606(3) 0.0428(13) Uani 1 1 d . . .
H72 H 0.1469 0.5703 0.0966 0.051 Uiso 1 1 calc R U .
C73 C 0.2176(6) 0.5212(5) -0.0199(4) 0.0535(17) Uani 1 1 d . . .
H73 H 0.1564 0.5545 -0.0382 0.064 Uiso 1 1 calc R U .
C74 C 0.3074(6) 0.4655(4) -0.0715(3) 0.0450(14) Uani 1 1 d . . .
H74 H 0.3086 0.4582 -0.1252 0.054 Uiso 1 1 calc R U .
C75 C 0.3979(5) 0.4187(4) -0.0477(3) 0.0365(12) Uani 1 1 d . . .
H75 H 0.4618 0.3793 -0.0843 0.044 Uiso 1 1 calc R U .
C76 C 0.3938(4) 0.4304(3) 0.0318(3) 0.0282(10) Uani 1 1 d . . .
N77 N 0.4922(4) 0.3865(3) 0.0526(3) 0.0346(10) Uani 1 1 d . . .
O78 O 0.5589(3) 0.3113(3) 0.0222(3) 0.0508(11) Uani 1 1 d . . .
O79 O 0.5066(3) 0.4288(3) 0.0965(3) 0.0441(9) Uani 1 1 d . . .
C81A C 0.4274(5) 0.1426(5) 0.1479(2) 0.0452(10) Uani 0.684(3) 1 d G . P
C82A C 0.3595(4) 0.1395(4) 0.1105(3) 0.0452(10) Uani 0.684(3) 1 d G . P
C83A C 0.3946(5) 0.1245(4) 0.0265(3) 0.0452(10) Uani 0.684(3) 1 d G . P
C84A C 0.4976(5) 0.1126(4) -0.0199(2) 0.0452(10) Uani 0.684(3) 1 d G . P
C85A C 0.5655(4) 0.1157(4) 0.0175(3) 0.0452(10) Uani 0.684(3) 1 d G . P
C86A C 0.5305(4) 0.1307(5) 0.1015(3) 0.0452(10) Uani 0.684(3) 1 d G . P
F82A F 0.2628(7) 0.1496(6) 0.1526(4) 0.0714(8) Uani 0.684(3) 1 d . . P
F83A F 0.3326(6) 0.1166(5) -0.0094(4) 0.0714(8) Uani 0.684(3) 1 d . . P
F84A F 0.5331(6) 0.0980(5) -0.1004(3) 0.0714(8) Uani 0.684(3) 1 d . . P
F85A F 0.6624(6) 0.1057(5) -0.0278(3) 0.0714(8) Uani 0.684(3) 1 d . . P
F86A F 0.5963(6) 0.1287(6) 0.1371(4) 0.0714(8) Uani 0.684(3) 1 d . . P
C81B C 0.3887(11) 0.1546(11) 0.1535(5) 0.0452(10) Uani 0.316(3) 1 d G . P
C82B C 0.3086(10) 0.1464(11) 0.1346(6) 0.0452(10) Uani 0.316(3) 1 d G . P
C83B C 0.3232(10) 0.1292(10) 0.0545(7) 0.0452(10) Uani 0.316(3) 1 d G . P
C84B C 0.4179(11) 0.1202(9) -0.0069(5) 0.0452(10) Uani 0.316(3) 1 d G . P
C85B C 0.4980(10) 0.1284(9) 0.0120(6) 0.0452(10) Uani 0.316(3) 1 d G . P
C86B C 0.4834(10) 0.1456(10) 0.0921(7) 0.0452(10) Uani 0.316(3) 1 d G . P
F82B F 0.2216(14) 0.1513(12) 0.1902(9) 0.0714(8) Uani 0.316(3) 1 d . . P
F84B F 0.4414(13) 0.1032(11) -0.0869(7) 0.0714(8) Uani 0.316(3) 1 d . . P
F83B F 0.2526(13) 0.1201(11) 0.0336(8) 0.0714(8) Uani 0.316(3) 1 d . . P
F85B F 0.5867(13) 0.1186(11) -0.0447(8) 0.0714(8) Uani 0.316(3) 1 d . . P
F86B F 0.5633(15) 0.1453(13) 0.1119(9) 0.0714(8) Uani 0.316(3) 1 d . . P
C101 C 0.7047(6) 0.2940(6) 0.1654(5) 0.0629(19) Uani 1 1 d . . .
H101 H 0.6689 0.3571 0.1390 0.075 Uiso 1 1 calc R U .
Cl1 Cl 0.78249(19) 0.30709(15) 0.21539(17) 0.0786(6) Uani 1 1 d . . .
Cl2 Cl 0.60538(19) 0.26233(15) 0.23983(13) 0.0704(5) Uani 1 1 d . . .
Cl3 Cl 0.7829(2) 0.2177(3) 0.08776(18) 0.1132(11) Uani 1 1 d . . .
C102 C 0.5431(5) 0.4030(5) 0.6717(4) 0.0529(16) Uani 1 1 d . . .
H102 H 0.4802 0.4159 0.6540 0.063 Uiso 1 1 calc R U .
Cl4 Cl 0.64849(13) 0.40712(16) 0.58458(10) 0.0626(5) Uani 1 1 d . . .
Cl5 Cl 0.51161(15) 0.48871(13) 0.73790(11) 0.0588(5) Uani 1 1 d . . .
Cl6 Cl 0.57934(19) 0.29220(16) 0.7265(2) 0.0935(8) Uani 1 1 d . . .

loop_
_atom_site_aniso_label
_atom_site_aniso_U_11
_atom_site_aniso_U_22
_atom_site_aniso_U_33
_atom_site_aniso_U_23
_atom_site_aniso_U_13
_atom_site_aniso_U_12
N1 0.050(2) 0.0183(18) 0.0143(17) -0.0043(13) -0.0068(16) -0.0132(17)
N2 0.042(2) 0.0204(18) 0.0154(17) -0.0023(14) -0.0063(16) -0.0118(16)
N3 0.035(2) 0.0195(17) 0.0147(16) -0.0018(13) -0.0079(15) -0.0093(15)
N4 0.0258(18) 0.0185(17) 0.0144(16) -0.0006(13) -0.0059(14) -0.0084(14)
N5 0.0259(18) 0.0180(16) 0.0124(15) -0.0033(12) -0.0053(14) -0.0053(14)
N6 0.035(2) 0.0230(18) 0.0123(16) -0.0051(13) -0.0033(15) -0.0108(16)
C1 0.053(3) 0.024(2) 0.016(2) -0.0046(17) -0.008(2) -0.017(2)
C2 0.071(4) 0.025(2) 0.018(2) -0.0043(18) -0.010(2) -0.021(2)
C3 0.056(3) 0.021(2) 0.022(2) -0.0061(17) -0.011(2) -0.015(2)
C4 0.045(3) 0.021(2) 0.020(2) -0.0050(17) -0.0084(19) -0.014(2)
C5 0.038(3) 0.021(2) 0.023(2) -0.0015(17) -0.0071(19) -0.0143(19)
C6 0.045(3) 0.022(2) 0.019(2) 0.0006(17) -0.0085(19) -0.014(2)
C7 0.065(4) 0.019(2) 0.019(2) 0.0013(17) -0.010(2) -0.012(2)
C8 0.055(3) 0.022(2) 0.017(2) -0.0001(17) -0.011(2) -0.012(2)
C9 0.038(3) 0.023(2) 0.0138(19) 0.0012(16) -0.0066(18) -0.0137(19)
C10 0.031(2) 0.023(2) 0.0115(17) -0.0022(15) -0.0045(16) -0.0119(18)
C11 0.031(2) 0.022(2) 0.0131(18) -0.0018(15) -0.0057(16) -0.0118(18)
C12 0.031(2) 0.023(2) 0.0168(19) -0.0044(16) -0.0045(17) -0.0111(18)
C13 0.026(2) 0.026(2) 0.0122(18) -0.0030(15) -0.0037(16) -0.0101(17)
C14 0.028(2) 0.021(2) 0.0131(18) -0.0052(15) -0.0022(16) -0.0094(17)
C15 0.029(2) 0.022(2) 0.0141(18) -0.0024(15) -0.0057(16) -0.0081(17)
C16 0.024(2) 0.0176(19) 0.0154(18) -0.0023(15) -0.0049(16) -0.0078(16)
C17 0.031(2) 0.022(2) 0.0175(19) -0.0069(16) -0.0021(17) -0.0081(18)
C18 0.028(2) 0.018(2) 0.024(2) -0.0061(16) -0.0025(18) -0.0037(17)
C19 0.024(2) 0.0167(19) 0.0178(19) -0.0023(15) -0.0063(16) -0.0057(16)
C20 0.024(2) 0.0159(19) 0.0172(19) -0.0002(15) -0.0063(16) -0.0053(16)
C21 0.026(2) 0.0185(19) 0.0156(19) -0.0004(15) -0.0063(16) -0.0065(17)
C22 0.034(2) 0.021(2) 0.019(2) 0.0032(16) -0.0050(18) -0.0090(18)
C23 0.033(2) 0.027(2) 0.0137(19) -0.0019(16) -0.0038(17) -0.0074(19)
C24 0.025(2) 0.024(2) 0.0165(19) -0.0019(16) -0.0078(16) -0.0058(17)
C25 0.027(2) 0.024(2) 0.0161(19) -0.0046(16) -0.0068(16) -0.0083(17)
C26 0.027(2) 0.023(2) 0.0151(18) -0.0041(15) -0.0053(16) -0.0102(17)
C27 0.032(2) 0.023(2) 0.0156(19) -0.0045(16) -0.0075(17) -0.0095(18)
C28 0.037(2) 0.023(2) 0.0145(18) -0.0039(16) -0.0078(17) -0.0129(19)
C29 0.034(2) 0.025(2) 0.0124(18) -0.0035(16) -0.0040(17) -0.0135(18)
C30 0.059(3) 0.029(2) 0.0135(19) -0.0007(17) -0.010(2) -0.020(2)
C31 0.045(3) 0.022(2) 0.0175(19) -0.0031(16) -0.0085(19) -0.016(2)
C32 0.037(3) 0.029(2) 0.027(2) -0.0057(19) -0.007(2) -0.008(2)
C33 0.046(3) 0.034(3) 0.040(3) -0.006(2) -0.021(3) -0.002(2)
C34 0.072(4) 0.028(3) 0.038(3) -0.002(2) -0.021(3) -0.017(3)
C35 0.062(4) 0.037(3) 0.032(3) -0.001(2) -0.008(3) -0.030(3)
C36 0.042(3) 0.032(2) 0.024(2) -0.0065(19) -0.003(2) -0.019(2)
N37 0.045(3) 0.044(3) 0.035(2) -0.011(2) -0.004(2) -0.027(2)
O38 0.052(3) 0.072(3) 0.101(4) -0.014(3) -0.002(3) -0.043(3)
O39 0.036(2) 0.045(3) 0.077(3) -0.010(2) -0.010(2) -0.0096(19)
C41 0.033(2) 0.0181(19) 0.0118(18) -0.0011(14) -0.0064(16) -0.0088(17)
C42 0.034(3) 0.071(4) 0.022(2) -0.012(2) -0.005(2) -0.022(3)
C43 0.037(3) 0.080(5) 0.018(2) -0.018(3) 0.001(2) -0.011(3)
C44 0.046(3) 0.037(3) 0.023(2) -0.010(2) -0.014(2) -0.006(2)
C45 0.041(3) 0.046(3) 0.028(2) -0.005(2) -0.018(2) -0.017(2)
C46 0.030(2) 0.042(3) 0.018(2) -0.0058(19) -0.0044(18) -0.008(2)
F42 0.0497(10) 0.145(2) 0.0309(8) -0.0244(10) -0.0061(7) -0.0364(12)
F43 0.0497(10) 0.145(2) 0.0309(8) -0.0244(10) -0.0061(7) -0.0364(12)
F44 0.0497(10) 0.145(2) 0.0309(8) -0.0244(10) -0.0061(7) -0.0364(12)
F45 0.0497(10) 0.145(2) 0.0309(8) -0.0244(10) -0.0061(7) -0.0364(12)
F46 0.0497(10) 0.145(2) 0.0309(8) -0.0244(10) -0.0061(7) -0.0364(12)
C51 0.043(3) 0.021(2) 0.018(2) -0.0045(16) -0.0099(19) -0.0089(19)
C52 0.034(3) 0.040(3) 0.031(3) -0.008(2) -0.006(2) -0.014(2)
C53 0.038(3) 0.055(4) 0.033(3) -0.011(3) 0.000(2) -0.015(3)
C54 0.051(4) 0.070(4) 0.028(3) -0.007(3) -0.007(3) -0.022(3)
C55 0.047(3) 0.055(4) 0.030(3) -0.010(2) -0.013(2) -0.017(3)
C56 0.032(3) 0.035(3) 0.027(2) -0.005(2) -0.006(2) -0.012(2)
N57 0.039(2) 0.038(2) 0.030(2) -0.0066(18) -0.0096(19) -0.018(2)
O58 0.042(2) 0.054(3) 0.047(2) -0.003(2) -0.0222(19) -0.0104(19)
O59 0.040(2) 0.050(2) 0.0304(19) -0.0004(16) -0.0038(16) -0.0224(18)
C61 0.028(2) 0.019(2) 0.0175(19) -0.0008(15) -0.0041(17) -0.0050(17)
C62 0.034(3) 0.022(2) 0.042(3) 0.003(2) -0.016(2) -0.009(2)
C63 0.045(3) 0.025(2) 0.042(3) 0.003(2) -0.017(3) -0.006(2)
C64 0.049(3) 0.014(2) 0.036(3) 0.0002(18) -0.005(2) -0.008(2)
C65 0.047(3) 0.029(2) 0.033(3) -0.007(2) -0.007(2) -0.019(2)
C66 0.036(3) 0.022(2) 0.023(2) -0.0039(17) -0.0096(19) -0.0064(19)
F62 0.057(2) 0.0356(17) 0.079(3) 0.0120(17) -0.045(2) -0.0189(16)
F63 0.076(3) 0.0333(19) 0.095(3) 0.0197(19) -0.057(3) -0.0097(18)
F64 0.075(3) 0.0201(15) 0.056(2) 0.0041(14) -0.0164(19) -0.0169(16)
F65 0.079(3) 0.0348(18) 0.070(3) -0.0043(16) -0.032(2) -0.0296(18)
F66 0.059(2) 0.0323(16) 0.053(2) -0.0033(14) -0.0351(17) -0.0147(15)
C71 0.035(2) 0.026(2) 0.0135(18) -0.0025(16) -0.0063(17) -0.0130(19)
C72 0.050(3) 0.049(3) 0.024(2) -0.006(2) -0.019(2) -0.007(3)
C73 0.060(4) 0.073(4) 0.032(3) -0.009(3) -0.028(3) -0.017(3)
C74 0.071(4) 0.049(3) 0.025(2) -0.004(2) -0.019(3) -0.029(3)
C75 0.053(3) 0.034(3) 0.021(2) -0.0051(19) -0.001(2) -0.021(2)
C76 0.040(3) 0.025(2) 0.0155(19) 0.0021(16) -0.0023(18) -0.016(2)
N77 0.040(2) 0.039(2) 0.0205(19) 0.0031(17) 0.0008(17) -0.021(2)
O78 0.043(2) 0.045(2) 0.039(2) -0.0105(18) 0.0023(18) -0.0035(19)
O79 0.041(2) 0.058(3) 0.038(2) -0.0010(18) -0.0107(17) -0.025(2)
C81A 0.081(3) 0.0353(15) 0.0177(14) -0.0059(12) -0.0138(16) -0.020(2)
C82A 0.081(3) 0.0353(15) 0.0177(14) -0.0059(12) -0.0138(16) -0.020(2)
C83A 0.081(3) 0.0353(15) 0.0177(14) -0.0059(12) -0.0138(16) -0.020(2)
C84A 0.081(3) 0.0353(15) 0.0177(14) -0.0059(12) -0.0138(16) -0.020(2)
C85A 0.081(3) 0.0353(15) 0.0177(14) -0.0059(12) -0.0138(16) -0.020(2)
C86A 0.081(3) 0.0353(15) 0.0177(14) -0.0059(12) -0.0138(16) -0.020(2)
F82A 0.094(2) 0.0897(19) 0.0325(13) -0.0162(13) -0.0122(13) -0.0377(17)
F83A 0.094(2) 0.0897(19) 0.0325(13) -0.0162(13) -0.0122(13) -0.0377(17)
F84A 0.094(2) 0.0897(19) 0.0325(13) -0.0162(13) -0.0122(13) -0.0377(17)
F85A 0.094(2) 0.0897(19) 0.0325(13) -0.0162(13) -0.0122(13) -0.0377(17)
F86A 0.094(2) 0.0897(19) 0.0325(13) -0.0162(13) -0.0122(13) -0.0377(17)
C81B 0.081(3) 0.0353(15) 0.0177(14) -0.0059(12) -0.0138(16) -0.020(2)
C82B 0.081(3) 0.0353(15) 0.0177(14) -0.0059(12) -0.0138(16) -0.020(2)
C83B 0.081(3) 0.0353(15) 0.0177(14) -0.0059(12) -0.0138(16) -0.020(2)
C84B 0.081(3) 0.0353(15) 0.0177(14) -0.0059(12) -0.0138(16) -0.020(2)
C85B 0.081(3) 0.0353(15) 0.0177(14) -0.0059(12) -0.0138(16) -0.020(2)
C86B 0.081(3) 0.0353(15) 0.0177(14) -0.0059(12) -0.0138(16) -0.020(2)
F82B 0.094(2) 0.0897(19) 0.0325(13) -0.0162(13) -0.0122(13) -0.0377(17)
F84B 0.094(2) 0.0897(19) 0.0325(13) -0.0162(13) -0.0122(13) -0.0377(17)
F83B 0.094(2) 0.0897(19) 0.0325(13) -0.0162(13) -0.0122(13) -0.0377(17)
F85B 0.094(2) 0.0897(19) 0.0325(13) -0.0162(13) -0.0122(13) -0.0377(17)
F86B 0.094(2) 0.0897(19) 0.0325(13) -0.0162(13) -0.0122(13) -0.0377(17)
C101 0.067(5) 0.057(4) 0.065(5) 0.006(3) -0.032(4) -0.019(4)
Cl1 0.0741(13) 0.0632(12) 0.1076(17) -0.0069(11) -0.0469(13) -0.0193(10)
Cl2 0.0924(15) 0.0622(11) 0.0606(11) 0.0026(9) -0.0203(10) -0.0390(11)
Cl3 0.0751(15) 0.154(3) 0.0791(16) -0.0457(17) -0.0292(13) 0.0039(16)
C102 0.034(3) 0.072(4) 0.052(4) -0.027(3) -0.001(3) -0.020(3)
Cl4 0.0411(8) 0.1029(14) 0.0417(8) -0.0321(9) 0.0054(6) -0.0287(9)
Cl5 0.0612(10) 0.0608(10) 0.0511(9) -0.0268(8) 0.0066(7) -0.0295(8)
Cl6 0.0677(13) 0.0555(12) 0.144(2) -0.0109(13) -0.0093(14) -0.0277(10)

loop_
_atom_type_symbol
_atom_type_description
_atom_type_scat_dispersion_real
_atom_type_scat_dispersion_imag
_atom_type_scat_source
C C 0.0033 0.0016 'International Tables Vol C Tables 4.2.6.8 and 6.1.1.4'
H H 0.0000 0.0000 'International Tables Vol C Tables 4.2.6.8 and 6.1.1.4'
F F 0.0171 0.0103 'International Tables Vol C Tables 4.2.6.8 and 6.1.1.4'
N N 0.0061 0.0033 'International Tables Vol C Tables 4.2.6.8 and 6.1.1.4'
O O 0.0106 0.0060 'International Tables Vol C Tables 4.2.6.8 and 6.1.1.4'
Cl Cl 0.1484 0.1585 'International Tables Vol C Tables 4.2.6.8 and 6.1.1.4'

loop_
_geom_angle_atom_site_label_1
_geom_angle_atom_site_label_2
_geom_angle_atom_site_label_3
_geom_angle
C1 N1 C4 109.3(4)
C1 N1 H1 125.3
C4 N1 H1 125.3
C6 N2 C9 105.7(4)
C6 N2 H2 127.2
C9 N2 H2 127.2
C11 N3 C14 106.5(3)
C16 N4 C19 107.0(3)
C16 N4 H4 126.5
C19 N4 H4 126.5
C24 N5 C21 107.2(3)
C24 N5 H5 126.4
C21 N5 H5 126.4
C29 N6 C26 106.4(3)
N1 C1 C30 128.2(4)
N1 C1 C2 107.1(4)
C30 C1 C2 124.7(4)
C3 C2 C1 108.7(4)
C3 C2 H2B 125.6
C1 C2 H2B 125.6
C2 C3 C4 107.2(4)
C2 C3 H3 126.4
C4 C3 H3 126.4
N1 C4 C5 125.9(4)
N1 C4 C3 107.6(4)
C5 C4 C3 126.4(4)
C4 C5 C6 124.9(4)
C4 C5 C31 115.9(4)
C6 C5 C31 119.2(4)
N2 C6 C5 124.5(4)
N2 C6 C7 111.5(4)
C5 C6 C7 123.9(4)
C8 C7 C6 106.0(4)
C8 C7 H7 127.0
C6 C7 H7 127.0
C7 C8 C9 106.6(4)
C7 C8 H8 126.7
C9 C8 H8 126.7
N2 C9 C10 126.0(4)
N2 C9 C8 110.1(4)
C10 C9 C8 123.9(4)
C9 C10 C11 128.3(4)
C9 C10 C41 116.9(4)
C11 C10 C41 114.7(4)
N3 C11 C10 118.2(4)
N3 C11 C12 110.9(4)
C10 C11 C12 130.9(4)
C13 C12 C11 105.7(4)
C13 C12 H12 127.1
C11 C12 H12 127.1
C12 C13 C14 106.2(4)
C12 C13 H13 126.9
C14 C13 H13 126.9
N3 C14 C15 117.9(4)
N3 C14 C13 110.6(4)
C15 C14 C13 131.4(4)
C14 C15 C16 127.8(4)
C14 C15 C51 115.0(4)
C16 C15 C51 117.1(4)
N4 C16 C15 125.9(4)
N4 C16 C17 109.3(4)
C15 C16 C17 124.6(4)
C18 C17 C16 107.3(4)
C18 C17 H17 126.3
C16 C17 H17 126.3
C17 C18 C19 106.6(4)
C17 C18 H18 126.7
C19 C18 H18 126.7
N4 C19 C20 125.2(4)
N4 C19 C18 109.5(4)
C20 C19 C18 125.2(4)
C19 C20 C21 125.3(4)
C19 C20 C61 117.5(4)
C21 C20 C61 117.2(4)
N5 C21 C20 125.1(4)
N5 C21 C22 109.2(4)
C20 C21 C22 125.6(4)
C23 C22 C21 107.0(4)
C23 C22 H22 126.5
C21 C22 H22 126.5
C22 C23 C24 107.4(4)
C22 C23 H23 126.3
C24 C23 H23 126.3
N5 C24 C25 127.5(4)
N5 C24 C23 109.1(4)
C25 C24 C23 123.4(4)
C26 C25 C24 127.2(4)
C26 C25 C71 117.1(4)
C24 C25 C71 115.6(4)
N6 C26 C25 119.3(4)
N6 C26 C27 110.1(4)
C25 C26 C27 130.6(4)
C28 C27 C26 106.6(4)
C28 C27 H27 126.7
C26 C27 H27 126.7
C27 C28 C29 106.1(4)
C27 C28 H28 126.9
C29 C28 H28 126.9
N6 C29 C30 119.1(4)
N6 C29 C28 110.7(4)
C30 C29 C28 130.2(4)
C1 C30 C29 128.5(4)
C1 C30 C81B 117.3(7)
C29 C30 C81B 112.9(7)
C1 C30 C81A 115.3(4)
C29 C30 C81A 115.8(4)
C36 C31 C32 116.9(4)
C36 C31 C5 124.8(5)
C32 C31 C5 118.3(4)
C33 C32 C31 121.0(5)
C33 C32 H32 119.5
C31 C32 H32 119.5
C34 C33 C32 120.1(6)
C34 C33 H33 119.9
C32 C33 H33 119.9
C35 C34 C33 120.6(5)
C35 C34 H34 119.7
C33 C34 H34 119.7
C34 C35 C36 119.6(5)
C34 C35 H35 120.2
C36 C35 H35 120.2
C31 C36 C35 121.8(5)
C31 C36 N37 121.1(5)
C35 C36 N37 117.1(5)
O39 N37 O38 123.1(6)
O39 N37 C36 119.7(4)
O38 N37 C36 117.2(5)
C42 C41 C46 116.1(4)
C42 C41 C10 122.7(4)
C46 C41 C10 121.0(4)
F42 C42 C41 119.8(4)
F42 C42 C43 118.4(5)
C41 C42 C43 121.8(5)
F43 C43 C44 119.9(5)
F43 C43 C42 120.1(6)
C44 C43 C42 119.9(5)
F44 C44 C45 119.6(5)
F44 C44 C43 120.5(5)
C45 C44 C43 119.9(4)
F45 C45 C44 119.6(4)
F45 C45 C46 121.5(5)
C44 C45 C46 118.9(5)
F46 C46 C41 119.3(4)
F46 C46 C45 117.4(5)
C41 C46 C45 123.3(5)
C56 C51 C52 116.0(4)
C56 C51 C15 124.6(5)
C52 C51 C15 118.9(4)
C53 C52 C51 120.6(5)
C53 C52 H52 119.7
C51 C52 H52 119.7
C54 C53 C52 119.3(5)
C54 C53 H53 120.4
C52 C53 H53 120.4
C55 C54 C53 121.6(5)
C55 C54 H54 119.2
C53 C54 H54 119.2
C54 C55 C56 118.8(5)
C54 C55 H55 120.6
C56 C55 H55 120.6
C51 C56 C55 123.6(5)
C51 C56 N57 119.7(4)
C55 C56 N57 116.7(5)
O59 N57 O58 123.7(5)
O59 N57 C56 118.4(4)
O58 N57 C56 117.9(4)
C62 C61 C66 116.7(4)
C62 C61 C20 121.7(4)
C66 C61 C20 121.6(4)
F62 C62 C61 119.7(4)
F62 C62 C63 118.3(5)
C61 C62 C63 122.0(5)
F63 C63 C62 120.2(5)
F63 C63 C64 120.2(5)
C62 C63 C64 119.6(5)
F64 C64 C65 120.5(5)
F64 C64 C63 119.7(5)
C65 C64 C63 119.8(4)
F65 C65 C64 119.7(5)
F65 C65 C66 120.7(5)
C64 C65 C66 119.6(5)
F66 C66 C61 119.7(4)
F66 C66 C65 118.1(4)
C61 C66 C65 122.2(4)
C72 C71 C76 116.3(4)
C72 C71 C25 117.9(4)
C76 C71 C25 125.6(4)
C71 C72 C73 120.6(5)
C71 C72 H72 119.7
C73 C72 H72 119.7
C74 C73 C72 121.2(6)
C74 C73 H73 119.4
C72 C73 H73 119.4
C73 C74 C75 120.7(5)
C73 C74 H74 119.6
C75 C74 H74 119.6
C74 C75 C76 118.4(5)
C74 C75 H75 120.8
C76 C75 H75 120.8
C71 C76 C75 122.7(5)
C71 C76 N77 120.1(4)
C75 C76 N77 117.1(4)
O79 N77 O78 123.7(5)
O79 N77 C76 117.8(4)
O78 N77 C76 118.4(5)
C82A C81A C86A 120.0
C82A C81A C30 118.8(4)
C86A C81A C30 121.1(4)
F82A C82A C83A 118.6(4)
F82A C82A C81A 121.4(4)
C83A C82A C81A 120.0
F83A C83A C84A 119.1(5)
F83A C83A C82A 120.8(5)
C84A C83A C82A 120.0
F84A C84A C85A 118.8(5)
F84A C84A C83A 121.2(5)
C85A C84A C83A 120.0
F85A C85A C86A 120.9(4)
F85A C85A C84A 119.1(4)
C86A C85A C84A 120.0
F86A C86A C85A 119.6(5)
F86A C86A C81A 120.3(5)
C85A C86A C81A 120.0
C82B C81B C86B 120.0
C82B C81B C30 124.1(8)
C86B C81B C30 115.7(8)
F82B C82B C81B 121.6(10)
F82B C82B C83B 118.3(10)
C81B C82B C83B 120.0
F83B C83B C82B 122.8(10)
F83B C83B C84B 117.2(10)
C82B C83B C84B 120.0
F84B C84B C85B 114.6(11)
F84B C84B C83B 125.4(11)
C85B C84B C83B 120.0
F85B C85B C84B 120.1(11)
F85B C85B C86B 119.9(11)
C84B C85B C86B 120.0
F86B C86B C85B 119.9(10)
F86B C86B C81B 119.8(10)
C85B C86B C81B 120.0
Cl3 C101 Cl1 110.5(5)
Cl3 C101 Cl2 114.5(5)
Cl1 C101 Cl2 109.1(4)
Cl3 C101 H101 107.5
Cl1 C101 H101 107.5
Cl2 C101 H101 107.5
Cl5 C102 Cl4 108.6(4)
Cl5 C102 Cl6 108.0(4)
Cl4 C102 Cl6 110.8(4)
Cl5 C102 H102 109.8
Cl4 C102 H102 109.8
Cl6 C102 H102 109.8

loop_
_geom_bond_atom_site_label_1
_geom_bond_atom_site_label_2
_geom_bond_distance
N1 C1 1.369(6)
N1 C4 1.380(6)
N1 H1 0.8800
N2 C6 1.353(6)
N2 C9 1.376(5)
N2 H2 0.8800
N3 C11 1.339(5)
N3 C14 1.357(6)
N4 C16 1.365(5)
N4 C19 1.368(5)
N4 H4 0.8800
N5 C24 1.361(5)
N5 C21 1.368(5)
N5 H5 0.8800
N6 C29 1.349(6)
N6 C26 1.364(5)
C1 C30 1.393(7)
C1 C2 1.431(6)
C2 C3 1.359(7)
C2 H2B 0.9500
C3 C4 1.431(6)
C3 H3 0.9500
C4 C5 1.389(6)
C5 C6 1.406(6)
C5 C31 1.491(6)
C6 C7 1.444(6)
C7 C8 1.361(7)
C7 H7 0.9500
C8 C9 1.450(6)
C8 H8 0.9500
C9 C10 1.400(6)
C10 C11 1.411(6)
C10 C41 1.495(5)
C11 C12 1.466(6)
C12 C13 1.357(6)
C12 H12 0.9500
C13 C14 1.455(5)
C13 H13 0.9500
C14 C15 1.405(6)
C15 C16 1.409(6)
C15 C51 1.500(6)
C16 C17 1.442(6)
C17 C18 1.354(6)
C17 H17 0.9500
C18 C19 1.445(6)
C18 H18 0.9500
C19 C20 1.403(6)
C20 C21 1.404(6)
C20 C61 1.491(6)
C21 C22 1.438(6)
C22 C23 1.345(7)
C22 H22 0.9500
C23 C24 1.438(6)
C23 H23 0.9500
C24 C25 1.422(6)
C25 C26 1.396(6)
C25 C71 1.489(6)
C26 C27 1.459(6)
C27 C28 1.349(6)
C27 H27 0.9500
C28 C29 1.463(5)
C28 H28 0.9500
C29 C30 1.412(6)
C30 C81B 1.508(8)
C30 C81A 1.537(5)
C31 C36 1.388(7)
C31 C32 1.409(7)
C32 C33 1.391(8)
C32 H32 0.9500
C33 C34 1.381(9)
C33 H33 0.9500
C34 C35 1.357(9)
C34 H34 0.9500
C35 C36 1.409(8)
C35 H35 0.9500
C36 N37 1.472(7)
N37 O39 1.206(7)
N37 O38 1.217(6)
C41 C42 1.376(7)
C41 C46 1.376(7)
C42 F42 1.344(7)
C42 C43 1.381(7)
C43 F43 1.345(7)
C43 C44 1.377(9)
C44 F44 1.342(6)
C44 C45 1.355(8)
C45 F45 1.325(6)
C45 C46 1.384(7)
C46 F46 1.322(6)
C51 C56 1.368(7)
C51 C52 1.430(7)
C52 C53 1.392(8)
C52 H52 0.9500
C53 C54 1.375(9)
C53 H53 0.9500
C54 C55 1.348(9)
C54 H54 0.9500
C55 C56 1.385(7)
C55 H55 0.9500
C56 N57 1.474(7)
N57 O59 1.228(6)
N57 O58 1.232(6)
C61 C62 1.383(7)
C61 C66 1.387(7)
C62 F62 1.333(6)
C62 C63 1.384(7)
C63 F63 1.336(6)
C63 C64 1.385(8)
C64 F64 1.338(6)
C64 C65 1.365(8)
C65 F65 1.331(6)
C65 C66 1.388(7)
C66 F66 1.337(6)
C71 C72 1.391(7)
C71 C76 1.394(7)
C72 C73 1.404(7)
C72 H72 0.9500
C73 C74 1.339(9)
C73 H73 0.9500
C74 C75 1.373(9)
C74 H74 0.9500
C75 C76 1.400(7)
C75 H75 0.9500
C76 N77 1.447(7)
N77 O79 1.230(6)
N77 O78 1.234(6)
C81A C82A 1.3900
C81A C86A 1.3900
C82A F82A 1.304(9)
C82A C83A 1.3900
C83A F83A 1.328(8)
C83A C84A 1.3900
C84A F84A 1.332(6)
C84A C85A 1.3900
C85A F85A 1.318(9)
C85A C86A 1.3900
C86A F86A 1.306(9)
C81B C82B 1.3900
C81B C86B 1.3900
C82B F82B 1.282(19)
C82B C83B 1.3900
C83B F83B 1.283(18)
C83B C84B 1.3900
C84B F84B 1.356(13)
C84B C85B 1.3900
C85B F85B 1.292(18)
C85B C86B 1.3900
C86B F86B 1.33(2)
C101 Cl3 1.716(9)
C101 Cl1 1.753(8)
C101 Cl2 1.759(9)
C101 H101 1.0000
C102 Cl5 1.754(7)
C102 Cl4 1.754(7)
C102 Cl6 1.760(8)
C102 H102 1.0000

loop_
_geom_torsion_atom_site_label_1
_geom_torsion_atom_site_label_2
_geom_torsion_atom_site_label_3
_geom_torsion_atom_site_label_4
_geom_torsion
C4 N1 C1 C30 179.5(6)
C4 N1 C1 C2 0.1(6)
N1 C1 C2 C3 0.2(7)
C30 C1 C2 C3 -179.2(6)
C1 C2 C3 C4 -0.4(7)
C1 N1 C4 C5 177.1(5)
C1 N1 C4 C3 -0.4(6)
C2 C3 C4 N1 0.5(6)
C2 C3 C4 C5 -177.0(6)
N1 C4 C5 C6 3.0(9)
C3 C4 C5 C6 -180.0(5)
N1 C4 C5 C31 -175.5(5)
C3 C4 C5 C31 1.5(8)
C9 N2 C6 C5 -179.6(5)
C9 N2 C6 C7 -0.2(6)
C4 C5 C6 N2 7.9(9)
C31 C5 C6 N2 -173.6(5)
C4 C5 C6 C7 -171.3(5)
C31 C5 C6 C7 7.2(8)
N2 C6 C7 C8 -0.4(7)
C5 C6 C7 C8 178.9(5)
C6 C7 C8 C9 0.9(6)
C6 N2 C9 C10 -176.7(5)
C6 N2 C9 C8 0.8(6)
C7 C8 C9 N2 -1.1(6)
C7 C8 C9 C10 176.5(5)
N2 C9 C10 C11 4.3(8)
C8 C9 C10 C11 -172.9(5)
N2 C9 C10 C41 -171.5(4)
C8 C9 C10 C41 11.2(7)
C14 N3 C11 C10 177.8(4)
C14 N3 C11 C12 -2.1(5)
C9 C10 C11 N3 -171.9(5)
C41 C10 C11 N3 4.0(6)
C9 C10 C11 C12 8.0(8)
C41 C10 C11 C12 -176.1(5)
N3 C11 C12 C13 2.4(5)
C10 C11 C12 C13 -177.5(5)
C11 C12 C13 C14 -1.6(5)
C11 N3 C14 C15 178.1(4)
C11 N3 C14 C13 1.1(5)
C12 C13 C14 N3 0.4(5)
C12 C13 C14 C15 -176.0(5)
N3 C14 C15 C16 169.2(4)
C13 C14 C15 C16 -14.6(8)
N3 C14 C15 C51 -13.0(6)
C13 C14 C15 C51 163.2(5)
C19 N4 C16 C15 -172.2(4)
C19 N4 C16 C17 3.1(5)
C14 C15 C16 N4 -15.0(8)
C51 C15 C16 N4 167.2(4)
C14 C15 C16 C17 170.4(4)
C51 C15 C16 C17 -7.4(7)
N4 C16 C17 C18 -0.7(5)
C15 C16 C17 C18 174.7(4)
C16 C17 C18 C19 -1.8(5)
C16 N4 C19 C20 171.8(4)
C16 N4 C19 C18 -4.3(5)
C17 C18 C19 N4 3.9(5)
C17 C18 C19 C20 -172.2(4)
N4 C19 C20 C21 5.5(7)
C18 C19 C20 C21 -179.1(4)
N4 C19 C20 C61 -172.3(4)
C18 C19 C20 C61 3.1(7)
C24 N5 C21 C20 174.9(4)
C24 N5 C21 C22 -2.7(5)
C19 C20 C21 N5 2.2(7)
C61 C20 C21 N5 180.0(4)
C19 C20 C21 C22 179.4(4)
C61 C20 C21 C22 -2.8(7)
N5 C21 C22 C23 3.1(5)
C20 C21 C22 C23 -174.5(4)
C21 C22 C23 C24 -2.2(5)
C21 N5 C24 C25 -178.4(4)
C21 N5 C24 C23 1.4(5)
C22 C23 C24 N5 0.6(5)
C22 C23 C24 C25 -179.7(4)
N5 C24 C25 C26 -17.1(8)
C23 C24 C25 C26 163.2(5)
N5 C24 C25 C71 158.1(4)
C23 C24 C25 C71 -21.6(6)
C29 N6 C26 C25 -179.8(4)
C29 N6 C26 C27 1.9(5)
C24 C25 C26 N6 172.4(4)
C71 C25 C26 N6 -2.7(6)
C24 C25 C26 C27 -9.6(8)
C71 C25 C26 C27 175.3(4)
N6 C26 C27 C28 -1.4(5)
C25 C26 C27 C28 -179.5(5)
C26 C27 C28 C29 0.4(5)
C26 N6 C29 C30 179.1(4)
C26 N6 C29 C28 -1.6(5)
C27 C28 C29 N6 0.7(5)
C27 C28 C29 C30 179.9(5)
N1 C1 C30 C29 3.2(10)
C2 C1 C30 C29 -177.5(6)
N1 C1 C30 C81B -162.9(8)
C2 C1 C30 C81B 16.3(10)
N1 C1 C30 C81A 176.3(5)
C2 C1 C30 C81A -4.4(9)
N6 C29 C30 C1 -169.2(5)
C28 C29 C30 C1 11.7(10)
N6 C29 C30 C81B -2.5(9)
C28 C29 C30 C81B 178.4(7)
N6 C29 C30 C81A 17.8(7)
C28 C29 C30 C81A -161.4(5)
C4 C5 C31 C36 -100.3(6)
C6 C5 C31 C36 81.0(6)
C4 C5 C31 C32 77.8(6)
C6 C5 C31 C32 -100.9(6)
C36 C31 C32 C33 1.2(7)
C5 C31 C32 C33 -177.0(5)
C31 C32 C33 C34 -0.8(8)
C32 C33 C34 C35 -0.5(9)
C33 C34 C35 C36 1.2(8)
C32 C31 C36 C35 -0.5(7)
C5 C31 C36 C35 177.6(5)
C32 C31 C36 N37 -179.0(4)
C5 C31 C36 N37 -0.9(7)
C34 C35 C36 C31 -0.7(8)
C34 C35 C36 N37 177.8(5)
C31 C36 N37 O39 4.2(7)
C35 C36 N37 O39 -174.4(5)
C31 C36 N37 O38 -175.1(5)
C35 C36 N37 O38 6.4(7)
C9 C10 C41 C42 -103.6(6)
C11 C10 C41 C42 80.0(6)
C9 C10 C41 C46 81.1(6)
C11 C10 C41 C46 -95.3(5)
C46 C41 C42 F42 178.5(6)
C10 C41 C42 F42 3.0(9)
C46 C41 C42 C43 -0.7(9)
C10 C41 C42 C43 -176.1(6)
F42 C42 C43 F43 3.9(11)
C41 C42 C43 F43 -176.9(6)
F42 C42 C43 C44 -179.0(6)
C41 C42 C43 C44 0.2(11)
F43 C43 C44 F44 -3.6(10)
C42 C43 C44 F44 179.3(6)
F43 C43 C44 C45 177.1(6)
C42 C43 C44 C45 0.1(10)
F44 C44 C45 F45 -0.1(9)
C43 C44 C45 F45 179.1(6)
F44 C44 C45 C46 -179.1(5)
C43 C44 C45 C46 0.2(9)
C42 C41 C46 F46 -176.0(5)
C10 C41 C46 F46 -0.5(7)
C42 C41 C46 C45 1.0(8)
C10 C41 C46 C45 176.5(5)
F45 C45 C46 F46 -2.6(9)
C44 C45 C46 F46 176.3(5)
F45 C45 C46 C41 -179.7(5)
C44 C45 C46 C41 -0.8(9)
C14 C15 C51 C56 66.8(6)
C16 C15 C51 C56 -115.1(5)
C14 C15 C51 C52 -103.9(5)
C16 C15 C51 C52 74.2(6)
C56 C51 C52 C53 2.0(8)
C15 C51 C52 C53 173.5(5)
C51 C52 C53 C54 -3.0(9)
C52 C53 C54 C55 2.2(11)
C53 C54 C55 C56 -0.4(11)
C52 C51 C56 C55 -0.1(8)
C15 C51 C56 C55 -171.1(5)
C52 C51 C56 N57 179.7(4)
C15 C51 C56 N57 8.6(7)
C54 C55 C56 C51 -0.7(9)
C54 C55 C56 N57 179.5(6)
C51 C56 N57 O59 28.4(7)
C55 C56 N57 O59 -151.8(5)
C51 C56 N57 O58 -152.5(5)
C55 C56 N57 O58 27.3(7)
C19 C20 C61 C62 -108.4(5)
C21 C20 C61 C62 73.7(6)
C19 C20 C61 C66 71.7(6)
C21 C20 C61 C66 -106.3(5)
C66 C61 C62 F62 -179.5(5)
C20 C61 C62 F62 0.5(7)
C66 C61 C62 C63 1.6(8)
C20 C61 C62 C63 -178.4(5)
F62 C62 C63 F63 1.3(9)
C61 C62 C63 F63 -179.7(5)
F62 C62 C63 C64 -179.6(5)
C61 C62 C63 C64 -0.7(9)
F63 C63 C64 F64 -1.3(9)
C62 C63 C64 F64 179.7(5)
F63 C63 C64 C65 178.7(5)
C62 C63 C64 C65 -0.3(9)
F64 C64 C65 F65 1.6(8)
C63 C64 C65 F65 -178.4(5)
F64 C64 C65 C66 -179.6(5)
C63 C64 C65 C66 0.4(8)
C62 C61 C66 F66 179.2(4)
C20 C61 C66 F66 -0.9(7)
C62 C61 C66 C65 -1.5(7)
C20 C61 C66 C65 178.4(4)
F65 C65 C66 F66 -1.3(8)
C64 C65 C66 F66 179.9(5)
F65 C65 C66 C61 179.4(5)
C64 C65 C66 C61 0.6(8)
C26 C25 C71 C72 118.5(5)
C24 C25 C71 C72 -57.2(6)
C26 C25 C71 C76 -56.9(6)
C24 C25 C71 C76 127.5(5)
C76 C71 C72 C73 0.6(9)
C25 C71 C72 C73 -175.2(6)
C71 C72 C73 C74 1.5(11)
C72 C73 C74 C75 -1.9(11)
C73 C74 C75 C76 0.2(9)
C72 C71 C76 C75 -2.3(7)
C25 C71 C76 C75 173.1(5)
C72 C71 C76 N77 174.7(5)
C25 C71 C76 N77 -9.9(7)
C74 C75 C76 C71 1.9(8)
C74 C75 C76 N77 -175.1(5)
C71 C76 N77 O79 -33.6(6)
C75 C76 N77 O79 143.5(5)
C71 C76 N77 O78 150.0(5)
C75 C76 N77 O78 -32.9(6)
C1 C30 C81A C82A 86.8(6)
C29 C30 C81A C82A -99.2(5)
C1 C30 C81A C86A -96.4(6)
C29 C30 C81A C86A 77.6(6)
C86A C81A C82A F82A 179.4(7)
C30 C81A C82A F82A -3.8(7)
C86A C81A C82A C83A 0.0
C30 C81A C82A C83A 176.8(6)
F82A C82A C83A F83A -2.8(7)
C81A C82A C83A F83A 176.6(6)
F82A C82A C83A C84A -179.4(6)
C81A C82A C83A C84A 0.0
F83A C83A C84A F84A 3.3(7)
C82A C83A C84A F84A 179.9(6)
F83A C83A C84A C85A -176.6(6)
C82A C83A C84A C85A 0.0
F84A C84A C85A F85A 1.1(7)
C83A C84A C85A F85A -179.0(6)
F84A C84A C85A C86A -179.9(6)
C83A C84A C85A C86A 0.0
F85A C85A C86A F86A -4.5(8)
C84A C85A C86A F86A 176.5(7)
F85A C85A C86A C81A 179.0(6)
C84A C85A C86A C81A 0.0
C82A C81A C86A F86A -176.5(7)
C30 C81A C86A F86A 6.7(7)
C82A C81A C86A C85A 0.0
C30 C81A C86A C85A -176.8(6)
C1 C30 C81B C82B 68.3(11)
C29 C30 C81B C82B -100.0(9)
C1 C30 C81B C86B -106.2(8)
C29 C30 C81B C86B 85.5(9)
C86B C81B C82B F82B 177.8(15)
C30 C81B C82B F82B 3.5(14)
C86B C81B C82B C83B 0.0
C30 C81B C82B C83B -174.3(13)
F82B C82B C83B F83B 1.5(17)
C81B C82B C83B F83B 179.3(15)
F82B C82B C83B C84B -177.9(15)
C81B C82B C83B C84B 0.0
F83B C83B C84B F84B 0.5(16)
C82B C83B C84B F84B 179.8(15)
F83B C83B C84B C85B -179.4(14)
C82B C83B C84B C85B 0.0
F84B C84B C85B F85B -0.9(15)
C83B C84B C85B F85B 179.0(14)
F84B C84B C85B C86B -179.8(13)
C83B C84B C85B C86B 0.0
F85B C85B C86B F86B -4.7(16)
C84B C85B C86B F86B 174.2(14)
F85B C85B C86B C81B -179.0(14)
C84B C85B C86B C81B 0.0
C82B C81B C86B F86B -174.2(14)
C30 C81B C86B F86B 0.5(13)
C82B C81B C86B C85B 0.0
C30 C81B C86B C85B 174.7(12)

loop_
_platon_squeeze_void_nr
_platon_squeeze_void_average_x
_platon_squeeze_void_average_y
_platon_squeeze_void_average_z
_platon_squeeze_void_volume
_platon_squeeze_void_count_electrons
_platon_squeeze_void_content
1 0.000 0.000 0.000 205 41 ' '
